data_4033043
loop_
_publ_author_name
'Bai, Peirong'
'Sun, Suyan'
'Li, Zexian'
'Qiao, Huijie'
'Su, Xiaoxue'
'Yang, Fan'
'Wu, Yusheng'
'Wu, Yangjie'

_publ_section_title
;
 Ru/Cu Photoredox or Cu/Ag Catalyzed C4-H Sulfonylation of
 1-Naphthylamides at Room Temperature.
;
_journal_issue 23
_journal_name_full 'The Journal of organic chemistry'
_journal_page_first 12119
_journal_page_last 12127
_journal_paper_doi 10.1021/acs.joc.7b01917
_journal_volume 82
_journal_year 2017
_chemical_formula_moiety 'C22 H16 N2 O3 S'
_chemical_formula_sum 'C22 H16 N2 O3 S'
_chemical_formula_weight 388.43
_space_group_crystal_system monoclinic
_space_group_IT_number 14
_space_group_name_Hall '-P 2ybc'
_space_group_name_H-M_alt 'P 1 21/c 1'
_symmetry_space_group_name_Hall '-P 2ybc'
_symmetry_space_group_name_H-M 'P 1 21/c 1'
_atom_sites_solution_hydrogens geom
_atom_sites_solution_primary direct
_audit_creation_date 2016-12-09
_audit_creation_method
;
Olex2 1.2
(compiled 2016.11.30 svn.r3356 for OlexSys, GUI svn.r5269)
;
_cell_angle_alpha 90
_cell_angle_beta 100.661(3)
_cell_angle_gamma 90
_cell_formula_units_Z 4
_cell_length_a 9.0352(3)
_cell_length_b 10.3936(3)
_cell_length_c 19.7212(6)
_cell_measurement_reflns_used 2846
_cell_measurement_temperature 293(2)
_cell_measurement_theta_max 70.5680
_cell_measurement_theta_min 4.5560
_cell_volume 1820.02(10)
_computing_cell_refinement
;
CrysAlisPro, Agilent Technologies,
Version 1.171.37.35 (release 13-08-2014 CrysAlis171 .NET)
(compiled Aug 13 2014,18:06:01)
;
_computing_data_collection
;
CrysAlisPro, Agilent Technologies,
Version 1.171.37.35 (release 13-08-2014 CrysAlis171 .NET)
(compiled Aug 13 2014,18:06:01)
;
_computing_data_reduction
;
CrysAlisPro, Agilent Technologies,
Version 1.171.37.35 (release 13-08-2014 CrysAlis171 .NET)
(compiled Aug 13 2014,18:06:01)
;
_computing_molecular_graphics 'Olex2 (Dolomanov et al., 2009)'
_computing_publication_material 'Olex2 (Dolomanov et al., 2009)'
_computing_structure_refinement 'ShelXL (Sheldrick, 2015)'
_computing_structure_solution 'ShelXS (Sheldrick, 2008)'
_diffrn_ambient_temperature 293(2)
_diffrn_detector 'CCD plate'
_diffrn_detector_area_resol_mean 16.2312
_diffrn_detector_type Eos
_diffrn_measured_fraction_theta_full 0.9968
_diffrn_measured_fraction_theta_max 0.9968
_diffrn_measurement_details
;
#__ type_ start__ end____ width___ exp.time_
  1 omega -100.00  -61.00   1.0000    1.0000
omega____ theta____ kappa____ phi______ frames
    -      -33.5000  178.0000  -90.0000 39

#__ type_ start__ end____ width___ exp.time_
  2 omega -101.00  -26.00   1.0000    1.0000
omega____ theta____ kappa____ phi______ frames
    -      -33.5000  -57.0000   90.0000 75

#__ type_ start__ end____ width___ exp.time_
  3 omega   16.00   42.00   1.0000    1.0000
omega____ theta____ kappa____ phi______ frames
    -       36.4734   19.0000  -60.0000 26

#__ type_ start__ end____ width___ exp.time_
  4 omega   58.00   93.00   1.0000    1.0000
omega____ theta____ kappa____ phi______ frames
    -       36.4734  178.0000 -180.0000 35

#__ type_ start__ end____ width___ exp.time_
  5 omega   15.00   64.00   1.0000    1.0000
omega____ theta____ kappa____ phi______ frames
    -       36.4734   37.0000 -150.0000 49

#__ type_ start__ end____ width___ exp.time_
  6 omega   61.00  109.00   1.0000    1.0000
omega____ theta____ kappa____ phi______ frames
    -       36.4734   19.0000  -60.0000 48

#__ type_ start__ end____ width___ exp.time_
  7 omega  -29.00   56.00   1.0000    1.0000
omega____ theta____ kappa____ phi______ frames
    -       36.4734  -37.0000  -60.0000 85

#__ type_ start__ end____ width___ exp.time_
  8 omega   58.00   84.00   1.0000    1.0000
omega____ theta____ kappa____ phi______ frames
    -       36.4734  178.0000   30.0000 26

#__ type_ start__ end____ width___ exp.time_
  9 omega   88.00  128.00   1.0000    2.5000
omega____ theta____ kappa____ phi______ frames
    -      108.0000  -61.0000  -90.0000 40

#__ type_ start__ end____ width___ exp.time_
 10 omega   40.00   69.00   1.0000    2.5000
omega____ theta____ kappa____ phi______ frames
    -      108.0000  -61.0000  -90.0000 29

#__ type_ start__ end____ width___ exp.time_
 11 omega   84.00  160.00   1.0000    2.5000
omega____ theta____ kappa____ phi______ frames
    -      108.0000   77.0000   30.0000 76

#__ type_ start__ end____ width___ exp.time_
 12 omega   86.00  176.00   1.0000    2.5000
omega____ theta____ kappa____ phi______ frames
    -      108.0000   30.0000  -30.0000 90

#__ type_ start__ end____ width___ exp.time_
 13 omega   50.00   99.00   1.0000    2.5000
omega____ theta____ kappa____ phi______ frames
    -      108.0000  -45.0000  120.0000 49

#__ type_ start__ end____ width___ exp.time_
 14 omega   45.00   71.00   1.0000    2.5000
omega____ theta____ kappa____ phi______ frames
    -      108.0000  -30.0000 -150.0000 26

#__ type_ start__ end____ width___ exp.time_
 15 omega   68.00   95.00   1.0000    2.5000
omega____ theta____ kappa____ phi______ frames
    -      108.0000  -45.0000 -180.0000 27

#__ type_ start__ end____ width___ exp.time_
 16 omega   64.00   91.00   1.0000    2.5000
omega____ theta____ kappa____ phi______ frames
    -      108.0000  -45.0000    0.0000 27

#__ type_ start__ end____ width___ exp.time_
 17 omega   40.00   66.00   1.0000    2.5000
omega____ theta____ kappa____ phi______ frames
    -      108.0000  -30.0000   90.0000 26

#__ type_ start__ end____ width___ exp.time_
 18 omega   54.00   97.00   1.0000    2.5000
omega____ theta____ kappa____ phi______ frames
    -      108.0000  -45.0000  -90.0000 43

#__ type_ start__ end____ width___ exp.time_
 19 omega   64.00  149.00   1.0000    2.5000
omega____ theta____ kappa____ phi______ frames
    -      108.0000  178.0000 -150.0000 85
;
_diffrn_measurement_device 'four-circle diffractometer'
_diffrn_measurement_device_type 'Xcalibur, Eos, Gemini'
_diffrn_measurement_method '\w scans'
_diffrn_orient_matrix_UB_11 0.0811743000
_diffrn_orient_matrix_UB_12 -0.1161747000
_diffrn_orient_matrix_UB_13 -0.0251088000
_diffrn_orient_matrix_UB_21 -0.0743975000
_diffrn_orient_matrix_UB_22 0.0301404000
_diffrn_orient_matrix_UB_23 -0.0750666000
_diffrn_orient_matrix_UB_31 0.1340016000
_diffrn_orient_matrix_UB_32 0.0870222000
_diffrn_orient_matrix_UB_33 -0.0074361000
_diffrn_radiation_monochromator graphite
_diffrn_radiation_probe x-ray
_diffrn_radiation_type 'Cu K\a'
_diffrn_radiation_wavelength 1.54184
_diffrn_reflns_av_R_equivalents 0.0267
_diffrn_reflns_av_unetI/netI 0.0350
_diffrn_reflns_Laue_measured_fraction_full 0.998
_diffrn_reflns_Laue_measured_fraction_max 0.998
_diffrn_reflns_limit_h_max 10
_diffrn_reflns_limit_h_min -9
_diffrn_reflns_limit_k_max 12
_diffrn_reflns_limit_k_min -7
_diffrn_reflns_limit_l_max 23
_diffrn_reflns_limit_l_min -23
_diffrn_reflns_number 6738
_diffrn_reflns_point_group_measured_fraction_full 0.998
_diffrn_reflns_point_group_measured_fraction_max 0.998
_diffrn_reflns_theta_full 67.070
_diffrn_reflns_theta_max 67.070
_diffrn_reflns_theta_min 4.563
_diffrn_source 'Enhance (Cu) X-ray Source'
_exptl_absorpt_coefficient_mu 1.806
_exptl_absorpt_correction_T_max 1.00000
_exptl_absorpt_correction_T_min 0.94424
_exptl_absorpt_correction_type multi-scan
_exptl_absorpt_process_details
;
CrysAlisPro, Agilent Technologies,
Version 1.171.37.35 (release 13-08-2014 CrysAlis171 .NET)
(compiled Aug 13 2014,18:06:01)
Empirical absorption correction using spherical harmonics,
 implemented in SCALE3 ABSPACK scaling algorithm.
;
_exptl_crystal_colour colourless
_exptl_crystal_colour_primary colourless
_exptl_crystal_density_diffrn 1.418
_exptl_crystal_description prism
_exptl_crystal_F_000 808
_exptl_crystal_size_max 0.2
_exptl_crystal_size_mid 0.18
_exptl_crystal_size_min 0.15
_refine_diff_density_max 0.281
_refine_diff_density_min -0.379
_refine_diff_density_rms 0.056
_refine_ls_extinction_method none
_refine_ls_goodness_of_fit_ref 1.051
_refine_ls_hydrogen_treatment constr
_refine_ls_matrix_type full
_refine_ls_number_parameters 253
_refine_ls_number_reflns 3245
_refine_ls_number_restraints 0
_refine_ls_restrained_S_all 1.051
_refine_ls_R_factor_all 0.0491
_refine_ls_R_factor_gt 0.0413
_refine_ls_shift/su_max 0.000
_refine_ls_shift/su_mean 0.000
_refine_ls_structure_factor_coef Fsqd
_refine_ls_weighting_details 'w=1/[\s^2^(Fo^2^)+(0.0579P)^2^+0.3527P] where P=(Fo^2^+2Fc^2^)/3'
_refine_ls_weighting_scheme calc
_refine_ls_wR_factor_gt 0.1047
_refine_ls_wR_factor_ref 0.1127
_reflns_Friedel_coverage 0.000
_reflns_number_gt 2762
_reflns_number_total 3245
_reflns_threshold_expression 'I > 2\s(I)'
_cod_data_source_file jo7b01917_si_002.cif
_cod_data_source_block 201612194
_cod_depositor_comments 'Adding full bibliography for 4033043.cif.'
_cod_original_cell_volume 1820.01(10)
_cod_database_code 4033043
_chemical_oxdiff_formula C30H30O2N2S1
_shelx_space_group_comment
;
The symmetry employed for this shelxl refinement is uniquely defined
by the following loop, which should always be used as a source of
symmetry information in preference to the above space-group names.
They are only intended as comments.
;
_reflns_odcompleteness_completeness 99.68
_reflns_odcompleteness_iscentric 1
_reflns_odcompleteness_theta 66.97
_olex2_refinement_description
;
1. Fixed Uiso
 At 1.2 times of:
  All C(H) groups, All N(H) groups
2.a Aromatic/amide H refined with riding coordinates:
 C2(H2), C3(H3), C4(H4), C5(H5), C6(H6), C8(H8), C9(H9), C13(H13), C14(H14),
 C15(H15), C16(H16), C19(H19), C20(H20), C21(H21), C22(H22), N1(H1)
;
_shelx_shelxl_version_number 2014/7
_olex2_submission_special_instructions 'No special instructions were received'

loop_
_space_group_symop_operation_xyz
'x, y, z'
'-x, y+1/2, -z+1/2'
'-x, -y, -z'
'x, -y-1/2, z-1/2'

loop_
_atom_site_label
_atom_site_type_symbol
_atom_site_fract_x
_atom_site_fract_y
_atom_site_fract_z
_atom_site_U_iso_or_equiv
_atom_site_adp_type
_atom_site_occupancy
_atom_site_site_symmetry_order
_atom_site_calc_flag
_atom_site_refinement_flags_posn
C1 C 0.0536(2) 1.02923(19) 0.35428(9) 0.0380(4) Uani 1 1 d .
C2 C 0.1182(3) 1.1415(2) 0.33729(11) 0.0484(5) Uani 1 1 d .
H2 H 0.1801 1.1415 0.3045 0.058 Uiso 1 1 calc R
C3 C 0.0899(3) 1.2548(2) 0.36968(12) 0.0563(6) Uani 1 1 d .
H3 H 0.1329 1.3315 0.3586 0.068 Uiso 1 1 calc R
C4 C -0.0016(3) 1.2540(2) 0.41829(12) 0.0549(6) Uani 1 1 d .
H4 H -0.0205 1.3303 0.4399 0.066 Uiso 1 1 calc R
C5 C -0.0655(3) 1.1406(2) 0.43510(12) 0.0519(5) Uani 1 1 d .
H5 H -0.1269 1.1405 0.4681 0.062 Uiso 1 1 calc R
C6 C -0.0383(2) 1.0274(2) 0.40299(11) 0.0450(5) Uani 1 1 d .
H6 H -0.0814 0.9508 0.4140 0.054 Uiso 1 1 calc R
C7 C 0.1860(2) 0.78595(18) 0.37705(10) 0.0371(4) Uani 1 1 d .
C8 C 0.1117(2) 0.6840(2) 0.39860(10) 0.0417(4) Uani 1 1 d .
H8 H 0.0145 0.6650 0.3760 0.050 Uiso 1 1 calc R
C9 C 0.1791(2) 0.60762(19) 0.45414(11) 0.0410(4) Uani 1 1 d .
H9 H 0.1283 0.5363 0.4667 0.049 Uiso 1 1 calc R
C10 C 0.3200(2) 0.63723(18) 0.49022(10) 0.0369(4) Uani 1 1 d .
C11 C 0.4048(2) 0.74057(18) 0.46713(10) 0.0360(4) Uani 1 1 d .
C12 C 0.3371(2) 0.81577(18) 0.40912(10) 0.0364(4) Uani 1 1 d .
C13 C 0.4237(2) 0.9150(2) 0.38632(11) 0.0441(5) Uani 1 1 d .
H13 H 0.3820 0.9638 0.3480 0.053 Uiso 1 1 calc R
C14 C 0.5667(2) 0.9402(2) 0.41938(12) 0.0511(5) Uani 1 1 d .
H14 H 0.6208 1.0066 0.4038 0.061 Uiso 1 1 calc R
C15 C 0.6330(2) 0.8674(2) 0.47639(12) 0.0532(6) Uani 1 1 d .
H15 H 0.7309 0.8852 0.4986 0.064 Uiso 1 1 calc R
C16 C 0.5540(2) 0.7700(2) 0.49952(11) 0.0451(5) Uani 1 1 d .
H16 H 0.5993 0.7218 0.5375 0.054 Uiso 1 1 calc R
C17 C 0.3217(2) 0.48289(19) 0.58703(11) 0.0418(4) Uani 1 1 d .
C18 C 0.4284(2) 0.43747(19) 0.65017(10) 0.0409(4) Uani 1 1 d .
C19 C 0.3852(3) 0.3406(2) 0.68995(12) 0.0527(5) Uani 1 1 d .
H19 H 0.2895 0.3045 0.6792 0.063 Uiso 1 1 calc R
C20 C 0.4883(3) 0.2984(2) 0.74654(13) 0.0614(6) Uani 1 1 d .
H20 H 0.4632 0.2329 0.7745 0.074 Uiso 1 1 calc R
C21 C 0.6281(3) 0.3546(2) 0.76068(12) 0.0592(6) Uani 1 1 d .
H21 H 0.6993 0.3275 0.7982 0.071 Uiso 1 1 calc R
C22 C 0.6614(3) 0.4519(3) 0.71851(12) 0.0593(6) Uani 1 1 d .
H22 H 0.7560 0.4900 0.7286 0.071 Uiso 1 1 calc R
N1 N 0.38555(18) 0.57093(17) 0.54972(9) 0.0436(4) Uani 1 1 d .
H1 H 0.4790 0.5877 0.5650 0.052 Uiso 1 1 calc R
N2 N 0.5639(2) 0.49373(18) 0.66375(10) 0.0496(4) Uani 1 1 d .
O1 O 0.16679(18) 0.91153(16) 0.25881(8) 0.0541(4) Uani 1 1 d .
O2 O -0.06471(16) 0.82513(15) 0.29168(7) 0.0509(4) Uani 1 1 d .
O3 O 0.19366(17) 0.44324(18) 0.57202(9) 0.0623(5) Uani 1 1 d .
S1 S 0.08117(5) 0.88369(5) 0.31131(2) 0.04018(16) Uani 1 1 d .

loop_
_atom_site_aniso_label
_atom_site_aniso_U_11
_atom_site_aniso_U_22
_atom_site_aniso_U_33
_atom_site_aniso_U_23
_atom_site_aniso_U_13
_atom_site_aniso_U_12
C1 0.0348(9) 0.0423(10) 0.0342(9) 0.0038(8) -0.0002(7) 0.0035(8)
C2 0.0536(12) 0.0501(12) 0.0420(11) 0.0094(9) 0.0105(9) 0.0013(10)
C3 0.0687(15) 0.0430(12) 0.0566(13) 0.0087(10) 0.0100(11) -0.0007(11)
C4 0.0595(14) 0.0474(12) 0.0558(13) -0.0064(10) 0.0055(10) 0.0071(11)
C5 0.0445(12) 0.0608(13) 0.0523(12) -0.0080(10) 0.0140(9) 0.0021(10)
C6 0.0378(10) 0.0485(11) 0.0491(11) 0.0004(9) 0.0091(8) -0.0035(9)
C7 0.0319(9) 0.0394(10) 0.0393(10) -0.0033(8) 0.0046(7) 0.0025(8)
C8 0.0311(10) 0.0474(11) 0.0450(11) -0.0049(9) 0.0025(8) -0.0041(8)
C9 0.0346(10) 0.0397(10) 0.0481(11) -0.0009(8) 0.0063(8) -0.0058(8)
C10 0.0333(9) 0.0362(9) 0.0415(10) -0.0012(8) 0.0073(7) 0.0008(8)
C11 0.0291(9) 0.0375(9) 0.0416(10) -0.0048(8) 0.0075(7) -0.0003(8)
C12 0.0328(9) 0.0367(9) 0.0405(10) -0.0047(8) 0.0087(7) 0.0013(8)
C13 0.0391(11) 0.0458(11) 0.0477(11) 0.0059(9) 0.0086(8) -0.0007(9)
C14 0.0373(11) 0.0519(12) 0.0650(14) 0.0062(10) 0.0116(9) -0.0102(9)
C15 0.0334(10) 0.0623(14) 0.0610(14) 0.0051(11) 0.0011(9) -0.0104(10)
C16 0.0342(10) 0.0511(12) 0.0478(11) 0.0049(9) 0.0020(8) -0.0020(9)
C17 0.0361(10) 0.0411(10) 0.0487(11) 0.0020(8) 0.0096(8) 0.0004(8)
C18 0.0389(10) 0.0405(10) 0.0439(10) -0.0022(8) 0.0092(8) 0.0037(8)
C19 0.0486(12) 0.0535(13) 0.0561(13) 0.0088(10) 0.0101(10) -0.0009(10)
C20 0.0711(16) 0.0558(14) 0.0574(14) 0.0136(11) 0.0117(12) 0.0070(12)
C21 0.0652(15) 0.0610(14) 0.0457(12) 0.0005(11) -0.0046(10) 0.0134(12)
C22 0.0503(13) 0.0640(15) 0.0570(14) -0.0037(11) -0.0077(10) -0.0036(11)
N1 0.0296(8) 0.0474(9) 0.0522(10) 0.0066(8) 0.0032(7) -0.0046(7)
N2 0.0449(10) 0.0476(10) 0.0533(10) -0.0012(8) 0.0018(8) -0.0048(8)
O1 0.0593(10) 0.0647(10) 0.0401(8) -0.0009(7) 0.0137(7) 0.0051(8)
O2 0.0424(8) 0.0568(9) 0.0476(8) -0.0032(7) -0.0077(6) -0.0023(7)
O3 0.0365(8) 0.0732(11) 0.0742(11) 0.0235(9) 0.0025(7) -0.0104(8)
S1 0.0374(3) 0.0463(3) 0.0350(3) -0.00147(19) 0.00178(18) 0.0020(2)

loop_
_atom_type_symbol
_atom_type_description
_atom_type_scat_dispersion_real
_atom_type_scat_dispersion_imag
_atom_type_scat_source
C C 0.0181 0.0091 'International Tables Vol C Tables 4.2.6.8 and 6.1.1.4'
H H 0.0000 0.0000 'International Tables Vol C Tables 4.2.6.8 and 6.1.1.4'
N N 0.0311 0.0180 'International Tables Vol C Tables 4.2.6.8 and 6.1.1.4'
O O 0.0492 0.0322 'International Tables Vol C Tables 4.2.6.8 and 6.1.1.4'
S S 0.3331 0.5567 'International Tables Vol C Tables 4.2.6.8 and 6.1.1.4'

loop_
_geom_angle_atom_site_label_1
_geom_angle_atom_site_label_2
_geom_angle_atom_site_label_3
_geom_angle
C2 C1 C6 121.2(2)
C2 C1 S1 120.28(16)
C6 C1 S1 118.45(16)
C1 C2 H2 120.4
C1 C2 C3 119.1(2)
C3 C2 H2 120.4
C2 C3 H3 119.9
C4 C3 C2 120.1(2)
C4 C3 H3 119.9
C3 C4 H4 119.9
C3 C4 C5 120.3(2)
C5 C4 H4 119.9
C4 C5 H5 120.0
C4 C5 C6 120.0(2)
C6 C5 H5 120.0
C1 C6 H6 120.4
C5 C6 C1 119.2(2)
C5 C6 H6 120.4
C8 C7 C12 121.06(18)
C8 C7 S1 116.41(14)
C12 C7 S1 122.42(15)
C7 C8 H8 119.4
C7 C8 C9 121.13(18)
C9 C8 H8 119.4
C8 C9 H9 119.8
C10 C9 C8 120.43(18)
C10 C9 H9 119.8
C9 C10 C11 119.94(18)
C9 C10 N1 122.25(18)
N1 C10 C11 117.81(17)
C12 C11 C10 119.19(16)
C16 C11 C10 122.43(18)
C16 C11 C12 118.38(18)
C11 C12 C7 117.98(17)
C13 C12 C7 123.78(18)
C13 C12 C11 118.23(17)
C12 C13 H13 119.4
C14 C13 C12 121.3(2)
C14 C13 H13 119.4
C13 C14 H14 119.7
C13 C14 C15 120.7(2)
C15 C14 H14 119.7
C14 C15 H15 120.1
C16 C15 C14 119.88(19)
C16 C15 H15 120.1
C11 C16 H16 119.2
C15 C16 C11 121.6(2)
C15 C16 H16 119.2
N1 C17 C18 112.74(17)
O3 C17 C18 122.17(19)
O3 C17 N1 125.09(19)
C19 C18 C17 119.72(19)
N2 C18 C17 116.83(18)
N2 C18 C19 123.4(2)
C18 C19 H19 120.9
C18 C19 C20 118.1(2)
C20 C19 H19 120.9
C19 C20 H20 120.5
C21 C20 C19 119.0(2)
C21 C20 H20 120.5
C20 C21 H21 120.5
C20 C21 C22 119.1(2)
C22 C21 H21 120.5
C21 C22 H22 118.6
N2 C22 C21 122.9(2)
N2 C22 H22 118.6
C10 N1 H1 115.5
C17 N1 C10 128.91(17)
C17 N1 H1 115.5
C22 N2 C18 117.5(2)
C1 S1 C7 104.02(9)
O1 S1 C1 108.40(10)
O1 S1 C7 110.89(9)
O1 S1 O2 118.79(10)
O2 S1 C1 106.66(9)
O2 S1 C7 107.03(9)

loop_
_geom_bond_atom_site_label_1
_geom_bond_atom_site_label_2
_geom_bond_distance
C1 C2 1.374(3)
C1 C6 1.381(3)
C1 S1 1.774(2)
C2 H2 0.9300
C2 C3 1.385(3)
C3 H3 0.9300
C3 C4 1.377(3)
C4 H4 0.9300
C4 C5 1.380(3)
C5 H5 0.9300
C5 C6 1.380(3)
C6 H6 0.9300
C7 C8 1.364(3)
C7 C12 1.428(3)
C7 S1 1.7764(19)
C8 H8 0.9300
C8 C9 1.398(3)
C9 H9 0.9300
C9 C10 1.374(3)
C10 C11 1.441(3)
C10 N1 1.395(3)
C11 C12 1.427(3)
C11 C16 1.414(3)
C12 C13 1.417(3)
C13 H13 0.9300
C13 C14 1.361(3)
C14 H14 0.9300
C14 C15 1.395(3)
C15 H15 0.9300
C15 C16 1.365(3)
C16 H16 0.9300
C17 C18 1.503(3)
C17 N1 1.367(3)
C17 O3 1.212(3)
C18 C19 1.377(3)
C18 N2 1.338(3)
C19 H19 0.9300
C19 C20 1.386(3)
C20 H20 0.9300
C20 C21 1.373(4)
C21 H21 0.9300
C21 C22 1.377(4)
C22 H22 0.9300
C22 N2 1.334(3)
N1 H1 0.8600
O1 S1 1.4320(16)
O2 S1 1.4383(15)

loop_
_geom_hbond_atom_site_label_D
_geom_hbond_atom_site_label_H
_geom_hbond_atom_site_label_A
_geom_hbond_distance_DH
_geom_hbond_distance_HA
_geom_hbond_distance_DA
_geom_hbond_angle_DHA
N1 H1 N2 0.86 2.19 2.638(2) 112.5

loop_
_geom_torsion_atom_site_label_1
_geom_torsion_atom_site_label_2
_geom_torsion_atom_site_label_3
_geom_torsion_atom_site_label_4
_geom_torsion
C1 C2 C3 C4 0.1(3)
C2 C1 C6 C5 0.0(3)
C2 C1 S1 C7 114.56(17)
C2 C1 S1 O1 -3.50(19)
C2 C1 S1 O2 -132.50(17)
C2 C3 C4 C5 0.1(4)
C3 C4 C5 C6 -0.3(4)
C4 C5 C6 C1 0.2(3)
C6 C1 C2 C3 -0.2(3)
C6 C1 S1 C7 -67.78(17)
C6 C1 S1 O1 174.16(15)
C6 C1 S1 O2 45.16(17)
C7 C8 C9 C10 2.8(3)
C7 C12 C13 C14 179.2(2)
C8 C7 C12 C11 -3.8(3)
C8 C7 C12 C13 175.75(19)
C8 C7 S1 C1 109.15(16)
C8 C7 S1 O1 -134.52(16)
C8 C7 S1 O2 -3.52(18)
C8 C9 C10 C11 -5.6(3)
C8 C9 C10 N1 173.94(18)
C9 C10 C11 C12 3.6(3)
C9 C10 C11 C16 -175.79(19)
C9 C10 N1 C17 -9.5(3)
C10 C11 C12 C7 1.0(3)
C10 C11 C12 C13 -178.56(17)
C10 C11 C16 C15 179.3(2)
C11 C10 N1 C17 170.03(19)
C11 C12 C13 C14 -1.3(3)
C12 C7 C8 C9 2.0(3)
C12 C7 S1 C1 -67.06(17)
C12 C7 S1 O1 49.26(18)
C12 C7 S1 O2 -179.74(15)
C12 C11 C16 C15 -0.2(3)
C12 C13 C14 C15 0.9(4)
C13 C14 C15 C16 -0.1(4)
C14 C15 C16 C11 -0.2(4)
C16 C11 C12 C7 -179.57(17)
C16 C11 C12 C13 0.9(3)
C17 C18 C19 C20 178.0(2)
C17 C18 N2 C22 -178.1(2)
C18 C17 N1 C10 -177.31(18)
C18 C19 C20 C21 0.2(4)
C19 C18 N2 C22 0.6(3)
C19 C20 C21 C22 0.4(4)
C20 C21 C22 N2 -0.6(4)
C21 C22 N2 C18 0.0(4)
N1 C10 C11 C12 -175.91(16)
N1 C10 C11 C16 4.7(3)
N1 C17 C18 C19 -174.5(2)
N1 C17 C18 N2 4.3(3)
N2 C18 C19 C20 -0.8(4)
O3 C17 C18 C19 5.1(3)
O3 C17 C18 N2 -176.0(2)
O3 C17 N1 C10 3.1(4)
S1 C1 C2 C3 177.44(17)
S1 C1 C6 C5 -177.66(16)
S1 C7 C8 C9 -174.31(16)
S1 C7 C12 C11 172.27(13)
S1 C7 C12 C13 -8.2(3)
